data_2242251
loop_
_publ_author_name
'Simpson, Jim'
'Mohamed, Shaaban K.'
'El-Emary, Talaat I.'
'Albayati, Mustafa R.'

_publ_section_title
;
 Crystal structure of
 5-[2-(9<i>H</i>-carbazol-9-yl)ethyl]-1,3,4-oxadiazole-2(3<i>H</i>)-thione
;
_journal_coeditor_code MW2132
_journal_issue 7
_journal_name_full 'Acta Crystallographica Section E'
_journal_page_first 1066
_journal_page_last 1069
_journal_paper_doi 10.1107/S2056989017009252
_journal_volume 73
_journal_year 2017
_chemical_formula_iupac 'C16 H13 N3 O S'
_chemical_formula_moiety 'C16 H13 N3 O S'
_chemical_formula_sum 'C16 H13 N3 O S'
_chemical_formula_weight 295.35
_chemical_name_systematic
;
5-[2-(9<i>H</i>-carbazol-9-yl)ethyl]-1,3,4-oxadiazole-2(3<i>H</i>)-thione
;
_space_group_crystal_system monoclinic
_space_group_IT_number 14
_space_group_name_Hall '-P 2ybc'
_space_group_name_H-M_alt 'P 1 21/c 1'
_symmetry_space_group_name_Hall '-P 2ybc'
_symmetry_space_group_name_H-M 'P 1 21/c 1'
_atom_sites_solution_hydrogens mixed
_audit_creation_method SHELXL-2014/7
_cell_angle_alpha 90
_cell_angle_beta 105.909(3)
_cell_angle_gamma 90
_cell_formula_units_Z 4
_cell_length_a 16.6868(5)
_cell_length_b 4.96000(10)
_cell_length_c 17.2353(6)
_cell_measurement_reflns_used 7352
_cell_measurement_temperature 100(2)
_cell_measurement_theta_max 76.4460
_cell_measurement_theta_min 6.5200
_cell_volume 1371.87(7)
_computing_cell_refinement
;
CrysAlis PRO (Agilent, 2014)
;
_computing_data_collection
;
CrysAlis PRO (Agilent, 2014)
;
_computing_data_reduction
;
CrysAlis PRO (Agilent, 2014)
;
_computing_molecular_graphics
;
Mercury (Macrae <i>et al.</i>, 2008)
;
_computing_publication_material
;
SHELXL2014 (Sheldrick, 2015b), enCIFer (Allen <i>et al.</i>,
2004),
PLATON (Spek, 2009), publCIF (Westrip, 2010) and WinGX
(Farrugia, 2012)
;
_computing_structure_refinement
;
SHELXL2014 (Sheldrick, 2015b) and <i>TITAN2000</i> (Hunter & Simpson,
1999)
;
_computing_structure_solution
;
SHELXT (Sheldrick, 2015a)
;
_diffrn_ambient_temperature 100(2)
_diffrn_detector_area_resol_mean 5.1725
_diffrn_measured_fraction_theta_full 0.998
_diffrn_measured_fraction_theta_max 0.989
_diffrn_measurement_device_type 'Agilent SuperNova, Dual, Cu at zero, Atlas'
_diffrn_measurement_method '\w scans'
_diffrn_radiation_source 'SuperNova (Cu) X-ray Source'
_diffrn_radiation_type CuK\a
_diffrn_radiation_wavelength 1.54184
_diffrn_reflns_av_R_equivalents 0.0632
_diffrn_reflns_limit_h_max 20
_diffrn_reflns_limit_h_min -20
_diffrn_reflns_limit_k_max 6
_diffrn_reflns_limit_k_min -4
_diffrn_reflns_limit_l_max 21
_diffrn_reflns_limit_l_min -20
_diffrn_reflns_number 11013
_diffrn_reflns_theta_full 67.684
_diffrn_reflns_theta_max 76.469
_diffrn_reflns_theta_min 5.337
_diffrn_standards_number 0
_exptl_absorpt_coefficient_mu 2.111
_exptl_absorpt_correction_T_max 1.00000
_exptl_absorpt_correction_T_min 0.76327
_exptl_absorpt_correction_type multi-scan
_exptl_absorpt_process_details
;
(<i>CrysAlis PRO</i>; Agilent, 2014)
;
_exptl_crystal_colour colourless
_exptl_crystal_density_diffrn 1.430
_exptl_crystal_density_method 'not measured'
_exptl_crystal_description plate
_exptl_crystal_F_000 616
_exptl_crystal_size_max 0.270
_exptl_crystal_size_mid 0.150
_exptl_crystal_size_min 0.090
_refine_diff_density_max 0.428
_refine_diff_density_min -0.479
_refine_ls_extinction_method none
_refine_ls_goodness_of_fit_ref 1.062
_refine_ls_hydrogen_treatment mixed
_refine_ls_matrix_type full
_refine_ls_number_parameters 193
_refine_ls_number_reflns 2849
_refine_ls_number_restraints 0
_refine_ls_restrained_S_all 1.062
_refine_ls_R_factor_all 0.0479
_refine_ls_R_factor_gt 0.0450
_refine_ls_shift/su_max 0.001
_refine_ls_shift/su_mean 0.000
_refine_ls_structure_factor_coef Fsqd
_refine_ls_weighting_details 'w=1/[\s^2^(Fo^2^)+(0.0790P)^2^+0.5548P] where P=(Fo^2^+2Fc^2^)/3'
_refine_ls_weighting_scheme calc
_refine_ls_wR_factor_gt 0.1213
_refine_ls_wR_factor_ref 0.1254
_reflns_number_gt 2626
_reflns_number_total 2849
_reflns_threshold_expression 'I > 2\s(I)'
_cod_data_source_file mw2132sup1.cif
_cod_data_source_block I
_cod_database_code 2242251
_shelx_space_group_comment
;
The symmetry employed for this shelxl refinement is uniquely defined
by the following loop, which should always be used as a source of
symmetry information in preference to the above space-group names.
They are only intended as comments.
;
_shelx_estimated_absorpt_t_min 0.600
_shelx_estimated_absorpt_t_max 0.833

loop_
_space_group_symop_operation_xyz
'x, y, z'
'-x, y+1/2, -z+1/2'
'-x, -y, -z'
'x, -y-1/2, z-1/2'

loop_
_atom_site_type_symbol
_atom_site_label
_atom_site_fract_x
_atom_site_fract_y
_atom_site_fract_z
_atom_site_U_iso_or_equiv
_atom_site_adp_type
_atom_site_calc_flag
_atom_site_occupancy
O O1 0.55153(7) 0.1963(2) 0.58574(7) 0.0155(3) Uani d 1
C C1 0.50674(9) 0.3454(3) 0.62638(9) 0.0151(3) Uani d 1
S S1 0.43636(2) 0.21061(9) 0.66526(2) 0.01955(16) Uani d 1
N N1 0.53275(8) 0.5979(3) 0.62294(8) 0.0158(3) Uani d 1
H H1N 0.5152(14) 0.740(5) 0.6449(14) 0.019 Uiso d 1
N N2 0.59279(8) 0.6190(3) 0.58088(8) 0.0168(3) Uani d 1
C C2 0.60197(9) 0.3745(3) 0.56023(9) 0.0146(3) Uani d 1
C C3 0.66006(10) 0.2674(3) 0.51646(10) 0.0175(3) Uani d 1
H H6A 0.6797 0.4173 0.4885 0.021 Uiso calc 1
H H3B 0.6301 0.1372 0.4751 0.021 Uiso calc 1
C C4 0.73573(9) 0.1269(3) 0.57370(10) 0.0168(3) Uani d 1
H H4A 0.7160 -0.0214 0.6022 0.020 Uiso calc 1
H H4B 0.7707 0.0470 0.5416 0.020 Uiso calc 1
N N3 0.78545(8) 0.3109(3) 0.63217(8) 0.0151(3) Uani d 1
C C5 0.77515(9) 0.3625(3) 0.70793(9) 0.0154(3) Uani d 1
C C6 0.72386(10) 0.2314(4) 0.74787(10) 0.0201(4) Uani d 1
H H6 0.6892 0.0851 0.7237 0.024 Uiso calc 1
C C7 0.72578(11) 0.3239(4) 0.82431(11) 0.0273(4) Uani d 1
H H7 0.6917 0.2390 0.8531 0.033 Uiso calc 1
C C8 0.77677(13) 0.5393(4) 0.85996(10) 0.0309(4) Uani d 1
H H8 0.7763 0.5987 0.9122 0.037 Uiso calc 1
C C9 0.82767(11) 0.6669(4) 0.82050(11) 0.0262(4) Uani d 1
H H9 0.8621 0.8130 0.8452 0.031 Uiso calc 1
C C10 0.82777(9) 0.5777(3) 0.74355(10) 0.0182(3) Uani d 1
C C11 0.87157(9) 0.6589(3) 0.68573(10) 0.0190(3) Uani d 1
C C12 0.93139(10) 0.8561(4) 0.68605(12) 0.0274(4) Uani d 1
H H12 0.9509 0.9717 0.7312 0.033 Uiso calc 1
C C13 0.96158(11) 0.8797(4) 0.61920(13) 0.0327(5) Uani d 1
H H13 1.0023 1.0130 0.6188 0.039 Uiso calc 1
C C14 0.93329(11) 0.7113(4) 0.55235(13) 0.0296(4) Uani d 1
H H14 0.9556 0.7320 0.5076 0.036 Uiso calc 1
C C15 0.87311(10) 0.5133(4) 0.54963(11) 0.0223(4) Uani d 1
H H15 0.8535 0.3998 0.5040 0.027 Uiso calc 1
C C16 0.84324(9) 0.4908(3) 0.61765(10) 0.0167(3) Uani d 1

loop_
_atom_site_aniso_label
_atom_site_aniso_U_11
_atom_site_aniso_U_22
_atom_site_aniso_U_33
_atom_site_aniso_U_12
_atom_site_aniso_U_13
_atom_site_aniso_U_23
O1 0.0145(5) 0.0103(5) 0.0207(6) -0.0003(4) 0.0030(4) -0.0018(4)
C1 0.0127(7) 0.0132(7) 0.0162(7) 0.0011(6) -0.0014(5) -0.0011(5)
S1 0.0185(2) 0.0185(3) 0.0215(2) -0.00502(14) 0.00544(16) -0.00070(14)
N1 0.0149(6) 0.0108(7) 0.0222(6) -0.0002(5) 0.0057(5) -0.0018(5)
N2 0.0139(6) 0.0136(7) 0.0230(7) -0.0003(5) 0.0052(5) 0.0000(5)
C2 0.0116(6) 0.0129(7) 0.0166(7) -0.0004(6) -0.0006(5) 0.0005(6)
C3 0.0155(7) 0.0185(8) 0.0173(7) 0.0004(6) 0.0023(6) -0.0030(6)
C4 0.0136(7) 0.0144(7) 0.0217(7) 0.0006(6) 0.0035(6) -0.0029(6)
N3 0.0110(6) 0.0156(7) 0.0184(7) -0.0021(5) 0.0035(5) -0.0013(5)
C5 0.0114(6) 0.0162(8) 0.0167(7) 0.0050(6) 0.0006(5) 0.0015(6)
C6 0.0144(7) 0.0226(8) 0.0231(8) 0.0053(6) 0.0047(6) 0.0050(6)
C7 0.0261(9) 0.0351(11) 0.0225(9) 0.0143(8) 0.0097(7) 0.0099(7)
C8 0.0371(10) 0.0367(11) 0.0166(8) 0.0175(8) 0.0035(7) 0.0002(7)
C9 0.0254(8) 0.0242(9) 0.0215(8) 0.0089(7) -0.0061(6) -0.0032(7)
C10 0.0131(7) 0.0175(8) 0.0188(7) 0.0048(6) -0.0047(5) 0.0011(6)
C11 0.0098(6) 0.0157(8) 0.0259(8) 0.0017(6) -0.0048(6) 0.0030(6)
C12 0.0145(7) 0.0189(9) 0.0395(10) -0.0035(7) -0.0081(7) 0.0056(8)
C13 0.0122(7) 0.0283(10) 0.0525(12) -0.0042(7) -0.0001(7) 0.0169(9)
C14 0.0167(8) 0.0314(11) 0.0424(11) 0.0031(7) 0.0107(7) 0.0164(8)
C15 0.0173(7) 0.0217(9) 0.0295(8) 0.0040(6) 0.0090(6) 0.0063(7)
C16 0.0089(6) 0.0152(8) 0.0247(8) 0.0025(5) 0.0024(5) 0.0048(6)

loop_
_atom_type_symbol
_atom_type_description
_atom_type_scat_dispersion_real
_atom_type_scat_dispersion_imag
_atom_type_scat_source
C C 0.0181 0.0091 'International Tables Vol C Tables 4.2.6.8 and 6.1.1.4'
H H 0.0000 0.0000 'International Tables Vol C Tables 4.2.6.8 and 6.1.1.4'
N N 0.0311 0.0180 'International Tables Vol C Tables 4.2.6.8 and 6.1.1.4'
O O 0.0492 0.0322 'International Tables Vol C Tables 4.2.6.8 and 6.1.1.4'
S S 0.3331 0.5567 'International Tables Vol C Tables 4.2.6.8 and 6.1.1.4'

loop_
_geom_angle_atom_site_label_1
_geom_angle_atom_site_label_2
_geom_angle_atom_site_label_3
_geom_angle_site_symmetry_3
_geom_angle
C1 O1 C2 . 106.49(12)
N1 C1 O1 . 104.73(13)
N1 C1 S1 . 132.68(13)
O1 C1 S1 . 122.56(12)
C1 N1 N2 . 112.56(13)
C1 N1 H1N . 125.4(14)
N2 N1 H1N . 122.1(14)
C2 N2 N1 . 103.34(13)
C2 N2 O1 1_565 165.93(11)
N1 N2 O1 1_565 81.45(9)
N2 C2 O1 . 112.87(13)
N2 C2 C3 . 128.62(15)
O1 C2 C3 . 118.48(14)
C2 C3 C4 . 111.86(13)
C2 C3 H6A . 109.2
C4 C3 H6A . 109.2
C2 C3 H3B . 109.2
C4 C3 H3B . 109.2
H6A C3 H3B . 107.9
N3 C4 C3 . 112.02(13)
N3 C4 H4A . 109.2
C3 C4 H4A . 109.2
N3 C4 H4B . 109.2
C3 C4 H4B . 109.2
H4A C4 H4B . 107.9
C16 N3 C5 . 108.85(13)
C16 N3 C4 . 125.23(14)
C5 N3 C4 . 125.38(13)
N3 C5 C6 . 128.95(15)
N3 C5 C10 . 109.05(14)
C6 C5 C10 . 122.00(15)
C7 C6 C5 . 117.12(17)
C7 C6 H6 . 121.4
C5 C6 H6 . 121.4
C6 C7 C8 . 121.53(17)
C6 C7 H7 . 119.2
C8 C7 H7 . 119.2
C9 C8 C7 . 121.11(17)
C9 C8 H8 . 119.4
C7 C8 H8 . 119.4
C8 C9 C10 . 118.93(18)
C8 C9 H9 . 120.5
C10 C9 H9 . 120.5
C9 C10 C5 . 119.30(16)
C9 C10 C11 . 134.28(17)
C5 C10 C11 . 106.41(14)
C12 C11 C16 . 119.57(17)
C12 C11 C10 . 133.50(17)
C16 C11 C10 . 106.93(14)
C13 C12 C11 . 118.63(19)
C13 C12 H12 . 120.7
C11 C12 H12 . 120.7
C12 C13 C14 . 121.24(17)
C12 C13 H13 . 119.4
C14 C13 H13 . 119.4
C15 C14 C13 . 121.73(18)
C15 C14 H14 . 119.1
C13 C14 H14 . 119.1
C14 C15 C16 . 116.51(17)
C14 C15 H15 . 121.7
C16 C15 H15 . 121.7
N3 C16 C15 . 128.93(16)
N3 C16 C11 . 108.74(14)
C15 C16 C11 . 122.32(16)

loop_
_geom_bond_atom_site_label_1
_geom_bond_atom_site_label_2
_geom_bond_site_symmetry_2
_geom_bond_distance
O1 C1 . 1.3723(18)
O1 C2 . 1.3732(18)
C1 N1 . 1.332(2)
C1 S1 . 1.6452(16)
N1 N2 . 1.3922(18)
N1 H1N . 0.89(2)
N2 C2 . 1.285(2)
N2 O1 1_565 2.9516(18)
C2 C3 . 1.480(2)
C3 C4 . 1.540(2)
C3 H6A . 0.9900
C3 H3B . 0.9900
C4 N3 . 1.442(2)
C4 H4A . 0.9900
C4 H4B . 0.9900
N3 C16 . 1.386(2)
N3 C5 . 1.387(2)
C5 C6 . 1.397(2)
C5 C10 . 1.411(2)
C6 C7 . 1.387(3)
C6 H6 . 0.9500
C7 C8 . 1.399(3)
C7 H7 . 0.9500
C8 C9 . 1.379(3)
C8 H8 . 0.9500
C9 C10 . 1.398(2)
C9 H9 . 0.9500
C10 C11 . 1.445(2)
C11 C12 . 1.396(2)
C11 C16 . 1.411(2)
C12 C13 . 1.383(3)
C12 H12 . 0.9500
C13 C14 . 1.396(3)
C13 H13 . 0.9500
C14 C15 . 1.396(3)
C14 H14 . 0.9500
C15 C16 . 1.398(2)
C15 H15 . 0.9500

loop_
_geom_hbond_atom_site_label_D
_geom_hbond_atom_site_label_H
_geom_hbond_atom_site_label_A
_geom_hbond_site_symmetry_A
_geom_hbond_distance_DH
_geom_hbond_distance_HA
_geom_hbond_distance_DA
_geom_hbond_angle_DHA
N1 H1N S1 1_565 0.89(2) 2.75(2) 3.6053(14) 162.8(19)
N1 H1N O1 1_565 0.89(2) 2.62(2) 3.0707(18) 112.5(16)
C3 H3B S1 3_656 0.99 2.93 3.9061(16) 168.8
C4 H4A N2 1_545 0.99 2.67 3.495(2) 140.9
C4 H4B Cg4 1_545 0.99 2.87 3.4577(17) 119
C12 H12 Cg4 1_565 0.95 3.22 4.073(2) 151

loop_
_geom_torsion_atom_site_label_1
_geom_torsion_atom_site_label_2
_geom_torsion_atom_site_label_3
_geom_torsion_atom_site_label_4
_geom_torsion_site_symmetry_1
_geom_torsion_site_symmetry_4
_geom_torsion
C2 O1 C1 N1 . . -0.16(15)
C2 O1 C1 S1 . . 178.36(11)
O1 C1 N1 N2 . . 0.37(16)
S1 C1 N1 N2 . . -177.93(12)
C1 N1 N2 C2 . . -0.44(17)
C1 N1 N2 O1 . 1_565 166.09(12)
N1 N2 C2 O1 . . 0.32(17)
O1 N2 C2 O1 1_565 . -108.2(4)
N1 N2 C2 C3 . . -177.54(14)
O1 N2 C2 C3 1_565 . 73.9(5)
C1 O1 C2 N2 . . -0.11(17)
C1 O1 C2 C3 . . 177.99(13)
N2 C2 C3 C4 . . 102.47(19)
O1 C2 C3 C4 . . -75.29(17)
C2 C3 C4 N3 . . -62.96(18)
C3 C4 N3 C16 . . -79.78(18)
C3 C4 N3 C5 . . 90.85(18)
C16 N3 C5 C6 . . -179.58(15)
C4 N3 C5 C6 . . 8.5(3)
C16 N3 C5 C10 . . -0.60(17)
C4 N3 C5 C10 . . -172.52(14)
N3 C5 C6 C7 . . 179.70(15)
C10 C5 C6 C7 . . 0.8(2)
C5 C6 C7 C8 . . 0.0(2)
C6 C7 C8 C9 . . -0.5(3)
C7 C8 C9 C10 . . 0.0(3)
C8 C9 C10 C5 . . 0.8(2)
C8 C9 C10 C11 . . -179.84(17)
N3 C5 C10 C9 . . 179.65(14)
C6 C5 C10 C9 . . -1.3(2)
N3 C5 C10 C11 . . 0.15(17)
C6 C5 C10 C11 . . 179.21(14)
C9 C10 C11 C12 . . 1.0(3)
C5 C10 C11 C12 . . -179.56(18)
C9 C10 C11 C16 . . -179.05(17)
C5 C10 C11 C16 . . 0.35(17)
C16 C11 C12 C13 . . -0.3(2)
C10 C11 C12 C13 . . 179.55(17)
C11 C12 C13 C14 . . 0.1(3)
C12 C13 C14 C15 . . 0.4(3)
C13 C14 C15 C16 . . -0.6(3)
C5 N3 C16 C15 . . 179.80(15)
C4 N3 C16 C15 . . -8.3(3)
C5 N3 C16 C11 . . 0.82(17)
C4 N3 C16 C11 . . 172.75(14)
C14 C15 C16 N3 . . -178.53(16)
C14 C15 C16 C11 . . 0.3(2)
C12 C11 C16 N3 . . 179.20(14)
C10 C11 C16 N3 . . -0.72(17)
C12 C11 C16 C15 . . 0.1(2)
C10 C11 C16 C15 . . -179.78(14)

_cod_database_fobs_code 2242251
